data_7131768
loop_
_publ_author_name
'Tr\"oster, Tobias'
'Endres, Franziska'
'Arrowsmith, Merle'
'Endres, Lukas'
'Fantuzzi, Felipe'
'Braunschweig, Holger'

_publ_section_title
;
 Dibenzoberylloles: antiaromatic s-block fluorene analogues
;
_journal_name_full 'Chemical Communications'
_journal_paper_doi 10.1039/D3CC02736H
_journal_year 2023
_chemical_formula_moiety 'C32 H36 Be2 O2 [0.25 (C4 H10 O)]'
_chemical_formula_sum 'C33 H38.5 Be2 O2.25'
_chemical_formula_weight 489.19
_space_group_crystal_system tetragonal
_space_group_IT_number 126
_space_group_name_Hall '-P 4a 2bc'
_space_group_name_H-M_alt 'P 4/n n c :2'
_atom_sites_solution_hydrogens geom
_atom_sites_solution_primary direct
_atom_sites_solution_secondary difmap
_audit_creation_date 2023-06-22
_audit_creation_method 'CIF-fill 1.4j (K.Radacki, 2005-23)'
_audit_update_record
;
2023-06-27 deposited with the CCDC.	2023-06-28 downloaded from the CCDC.
;
_cell_angle_alpha 90
_cell_angle_beta 90
_cell_angle_gamma 90
_cell_formula_units_Z 8
_cell_length_a 17.323(3)
_cell_length_b 17.323(3)
_cell_length_c 18.354(4)
_cell_measurement_reflns_used 3989
_cell_measurement_temperature 100(2)
_cell_measurement_theta_max 24.75
_cell_measurement_theta_min 2.77
_cell_volume 5507.8(18)
_computing_cell_refinement 'Saint+ ver. 8.40B (Bruker AXS)'
_computing_data_collection 'BIS 2011.8 / APEX4 ver. 2021.10 (Bruker AXS)'
_computing_data_reduction 'Saint+ ver. 8.40B (Bruker AXS)'
_computing_molecular_graphics 'ShelXLe (Huebschle et all, 2011)'
_computing_publication_material 'SHELXL-2019/1 (Sheldrick, 2019)'
_computing_structure_refinement 'SHELXL-2019/1 (Sheldrick, 2019)'
_computing_structure_solution 'SHELXS 2013/1 (Sheldrick, 2008)'
_diffrn_ambient_environment N~2~
_diffrn_ambient_temperature 100(2)
_diffrn_detector CCD
_diffrn_detector_area_resol_mean 4.166
_diffrn_detector_type Apex2
_diffrn_measured_fraction_theta_full 0.999
_diffrn_measured_fraction_theta_max 0.998
_diffrn_measurement_device 'four-circle diffractometer'
_diffrn_measurement_device_type 'Bruker X8-APEX II'
_diffrn_measurement_method '\f and \w scans'
_diffrn_orient_matrix_type
;
 Sparks R.A., Computational Crystallography p1-18 (Clarendon Press, 1982)
;
_diffrn_orient_matrix_UB_11 0,0036309
_diffrn_orient_matrix_UB_12 0,0002576
_diffrn_orient_matrix_UB_13 0,0543744
_diffrn_orient_matrix_UB_21 0,0409652
_diffrn_orient_matrix_UB_22 0,0406351
_diffrn_orient_matrix_UB_23 -0,0026045
_diffrn_orient_matrix_UB_31 -0,0405667
_diffrn_orient_matrix_UB_32 0,0410573
_diffrn_orient_matrix_UB_33 0,0022366
_diffrn_radiation_monochromator 'multi-layer mirror'
_diffrn_radiation_probe x-ray
_diffrn_radiation_type MoK\a
_diffrn_radiation_wavelength 0.71073
_diffrn_radiation_xray_symbol K-L~2,3~
_diffrn_reflns_av_R_equivalents 0.0740
_diffrn_reflns_av_unetI/netI 0.0533
_diffrn_reflns_Laue_measured_fraction_full 0.999
_diffrn_reflns_Laue_measured_fraction_max 0.998
_diffrn_reflns_limit_h_max 21
_diffrn_reflns_limit_h_min -15
_diffrn_reflns_limit_k_max 20
_diffrn_reflns_limit_k_min -13
_diffrn_reflns_limit_l_max 20
_diffrn_reflns_limit_l_min -22
_diffrn_reflns_number 16085
_diffrn_reflns_point_group_measured_fraction_full 0.999
_diffrn_reflns_point_group_measured_fraction_max 0.998
_diffrn_reflns_theta_full 25.242
_diffrn_reflns_theta_max 25.636
_diffrn_reflns_theta_min 1.616
_diffrn_source 'rotating-anode X-ray tube'
_diffrn_source_type 'Nonius FR-591'
_diffrn_standards_number 0
_exptl_absorpt_coefficient_mu 0.070
_exptl_absorpt_correction_T_max 0.7453
_exptl_absorpt_correction_T_min 0.6351
_exptl_absorpt_correction_type multi-scan
_exptl_absorpt_process_details 'SADABS 2016/2 (Bruker AXS)'
_exptl_crystal_colour colourless
_exptl_crystal_density_diffrn 1.180
_exptl_crystal_description block
_exptl_crystal_F_000 2016
_exptl_crystal_preparation
;
 For data collection the crystal was immersed in a film of perfluoropolyether 
 oil, mounted on a polyimide loop and transferred to stream of cold nitrogen 
 (Oxford Cryostream 700).
;
_exptl_crystal_size_max 0.286
_exptl_crystal_size_mid 0.282
_exptl_crystal_size_min 0.282
_refine_diff_density_max 0.289
_refine_diff_density_min -0.165
_refine_diff_density_rms 0.039
_refine_ls_extinction_method none
_refine_ls_goodness_of_fit_ref 1.055
_refine_ls_hydrogen_treatment constr
_refine_ls_matrix_type full
_refine_ls_number_parameters 195
_refine_ls_number_reflns 2612
_refine_ls_number_restraints 144
_refine_ls_restrained_S_all 1.041
_refine_ls_R_factor_all 0.0689
_refine_ls_R_factor_gt 0.0484
_refine_ls_shift/su_max 0.000
_refine_ls_shift/su_mean 0.000
_refine_ls_structure_factor_coef Fsqd
_refine_ls_weighting_details
;
 w=1/[\s^2^(Fo^2^)+(0.0357P)^2^+2.8575P] where P=(Fo^2^+2Fc^2^)/3
;
_refine_ls_weighting_scheme calc
_refine_ls_wR_factor_gt 0.1006
_refine_ls_wR_factor_ref 0.1092
_reflns_Friedel_coverage 0.000
_reflns_number_gt 2012
_reflns_number_total 2612
_reflns_threshold_expression 'I > 2\s(I)'
_cod_data_source_file d3cc02736h2.cif
_cod_data_source_block 1run_a_sq
_cod_original_cell_volume 5508(2)
_cod_original_sg_symbol_H-M 'P 4/n n c'
_cod_database_code 7131768
_shelx_shelxl_version_number 2019/1
_shelx_space_group_comment
;
 The symmetry employed for this shelxl refinement is uniquely defined by the 
 following loop, which should always be used as a source of symmetry 
 information in preference to the above space-group names. They are only 
 intended as comments.
;
_exptl_absorpt_special_details
;
 Incident beam scaling, empirical absorption correction using spherical 
 harmonics, and outlier rejection was employed as implemented in SADABS. 
 Additional spherical absorption correction with mu*r value set to 0.2 was 
 applied.
;
_shelx_estimated_absorpt_t_min 0.981
_shelx_estimated_absorpt_t_max 0.981

loop_
_space_group_symop_operation_xyz
'x, y, z'
'-x+1/2, -y+1/2, z'
'-y+1/2, x, z'
'y, -x+1/2, z'
'-x+1/2, y, -z+1/2'
'x, -y+1/2, -z+1/2'
'y, x, -z+1/2'
'-y+1/2, -x+1/2, -z+1/2'
'-x, -y, -z'
'x-1/2, y-1/2, -z'
'y-1/2, -x, -z'
'-y, x-1/2, -z'
'x-1/2, -y, z-1/2'
'-x, y-1/2, z-1/2'
'-y, -x, z-1/2'
'y-1/2, x-1/2, z-1/2'

loop_
_atom_site_label
_atom_site_type_symbol
_atom_site_fract_x
_atom_site_fract_y
_atom_site_fract_z
_atom_site_U_iso_or_equiv
_atom_site_adp_type
_atom_site_occupancy
_atom_site_site_symmetry_order
_atom_site_calc_flag
_atom_site_refinement_flags_posn
_atom_site_refinement_flags_adp
_atom_site_refinement_flags_occupancy
_atom_site_disorder_assembly
_atom_site_disorder_group
O1 O 0.38112(6) 0.45301(6) 0.44366(6) 0.0161(3) Uani 1 1 d . . . . .
C1 C 0.53676(9) 0.40421(9) 0.40613(9) 0.0145(4) Uani 1 1 d . U . . .
C3 C 0.55785(9) 0.36249(9) 0.53211(9) 0.0141(4) Uani 1 1 d . U . . .
C4 C 0.50599(9) 0.42336(9) 0.55194(9) 0.0140(3) Uani 1 1 d . U . . .
C5 C 0.55164(10) 0.39504(10) 0.33165(9) 0.0183(4) Uani 1 1 d . U . . .
H5 H 0.525195 0.427404 0.298129 0.022 Uiso 1 1 calc R U . . .
C6 C 0.60341(10) 0.34066(10) 0.30438(10) 0.0191(4) Uani 1 1 d . U . . .
H6 H 0.611505 0.336106 0.253368 0.023 Uiso 1 1 calc R U . . .
C7 C 0.64303(10) 0.29321(10) 0.35254(10) 0.0188(4) Uani 1 1 d . U . . .
H7 H 0.678193 0.255716 0.334500 0.023 Uiso 1 1 calc R U . . .
C8 C 0.63132(9) 0.30054(9) 0.42686(9) 0.0164(4) Uani 1 1 d . U . . .
H8 H 0.659057 0.268586 0.459790 0.020 Uiso 1 1 calc R U . . .
C9 C 0.58103(10) 0.30759(10) 0.58357(9) 0.0185(4) Uani 1 1 d . U . . .
H9 H 0.618030 0.269622 0.570319 0.022 Uiso 1 1 calc R U . . .
C10 C 0.55088(11) 0.30764(10) 0.65370(10) 0.0232(4) Uani 1 1 d . U . . .
H10 H 0.567790 0.270529 0.688311 0.028 Uiso 1 1 calc R U . . .
C11 C 0.49612(11) 0.36202(10) 0.67279(10) 0.0224(4) Uani 1 1 d . U . . .
H11 H 0.473201 0.360962 0.719804 0.027 Uiso 1 1 calc R U . . .
C12 C 0.47479(10) 0.41848(10) 0.62249(9) 0.0180(4) Uani 1 1 d . U . . .
H12 H 0.437237 0.455530 0.636636 0.022 Uiso 1 1 calc R U . . .
Be1 Be 0.47568(12) 0.46335(13) 0.45960(12) 0.0146(4) Uani 1 1 d . U . . .
C2 C 0.57855(9) 0.35506(9) 0.45363(9) 0.0134(4) Uani 1 1 d . U . . .
C1_1 C 0.32405(10) 0.47171(10) 0.49976(10) 0.0195(4) Uani 1 1 d . U . . .
H1A_1 H 0.284245 0.506174 0.478783 0.023 Uiso 0.494(4) 1 calc R U P A 1
H1B_1 H 0.349738 0.499702 0.540057 0.023 Uiso 0.494(4) 1 calc R U P A 1
H1C_1 H 0.298859 0.521379 0.487646 0.023 Uiso 0.506(4) 1 calc R U P A 2
H1D_1 H 0.350378 0.477742 0.547296 0.023 Uiso 0.506(4) 1 calc R U P A 2
C2_11 C 0.2867(4) 0.4017(5) 0.5288(4) 0.0308(15) Uani 0.494(4) 1 d . U P A 1
H2A_11 H 0.247415 0.416418 0.564632 0.046 Uiso 0.494(4) 1 calc R U P A 1
H2B_11 H 0.325529 0.368898 0.552158 0.046 Uiso 0.494(4) 1 calc R U P A 1
H2C_11 H 0.262194 0.373253 0.488813 0.046 Uiso 0.494(4) 1 calc R U P A 1
C3_11 C 0.3565(11) 0.4726(11) 0.3679(11) 0.0250(16) Uani 0.494(4) 1 d . U P A 1
H3A_11 H 0.344719 0.528453 0.365563 0.030 Uiso 0.494(4) 1 calc R U P A 1
H3B_11 H 0.400030 0.462412 0.334332 0.030 Uiso 0.494(4) 1 calc R U P A 1
C4_11 C 0.2886(2) 0.4290(3) 0.3428(2) 0.0330(12) Uani 0.494(4) 1 d . U P A 1
H4A_11 H 0.277973 0.441786 0.291781 0.049 Uiso 0.494(4) 1 calc R U P A 1
H4B_11 H 0.243770 0.442705 0.372775 0.049 Uiso 0.494(4) 1 calc R U P A 1
H4C_11 H 0.298722 0.373558 0.347211 0.049 Uiso 0.494(4) 1 calc R U P A 1
C2_12 C 0.2628(4) 0.4086(5) 0.5057(4) 0.0295(14) Uani 0.506(4) 1 d . U P A 2
H2A_12 H 0.230170 0.418381 0.548350 0.044 Uiso 0.506(4) 1 calc R U P A 2
H2B_12 H 0.288081 0.358253 0.511004 0.044 Uiso 0.506(4) 1 calc R U P A 2
H2C_12 H 0.230856 0.408517 0.461657 0.044 Uiso 0.506(4) 1 calc R U P A 2
C3_12 C 0.3546(11) 0.4635(10) 0.3708(11) 0.0261(17) Uani 0.506(4) 1 d . U P A 2
H3A_12 H 0.392374 0.494794 0.343225 0.031 Uiso 0.506(4) 1 calc R U P A 2
H3B_12 H 0.304764 0.491494 0.371255 0.031 Uiso 0.506(4) 1 calc R U P A 2
C4_12 C 0.3441(2) 0.3840(2) 0.3332(2) 0.0319(11) Uani 0.506(4) 1 d . U P A 2
H4A_12 H 0.331863 0.391849 0.281603 0.048 Uiso 0.506(4) 1 calc R U P A 2
H4B_12 H 0.301769 0.355894 0.356732 0.048 Uiso 0.506(4) 1 calc R U P A 2
H4C_12 H 0.391872 0.354162 0.337547 0.048 Uiso 0.506(4) 1 calc R U P A 2

loop_
_atom_site_aniso_label
_atom_site_aniso_U_11
_atom_site_aniso_U_22
_atom_site_aniso_U_33
_atom_site_aniso_U_23
_atom_site_aniso_U_13
_atom_site_aniso_U_12
O1 0.0124(6) 0.0178(6) 0.0180(6) -0.0010(5) -0.0011(5) 0.0016(5)
C1 0.0142(8) 0.0126(8) 0.0168(8) -0.0008(6) -0.0006(6) -0.0034(7)
C3 0.0118(8) 0.0118(8) 0.0186(8) -0.0019(6) -0.0033(7) -0.0037(7)
C4 0.0133(8) 0.0131(8) 0.0155(8) -0.0005(7) -0.0025(6) -0.0025(7)
C5 0.0194(9) 0.0154(8) 0.0201(9) 0.0000(7) -0.0001(7) 0.0006(7)
C6 0.0186(9) 0.0191(9) 0.0196(9) -0.0042(7) 0.0041(7) -0.0032(8)
C7 0.0138(9) 0.0150(9) 0.0276(10) -0.0086(7) 0.0036(7) -0.0004(7)
C8 0.0116(8) 0.0122(8) 0.0254(9) -0.0021(7) -0.0023(7) -0.0012(7)
C9 0.0203(9) 0.0135(9) 0.0218(9) -0.0008(7) -0.0063(7) 0.0008(7)
C10 0.0343(11) 0.0159(9) 0.0194(9) 0.0048(7) -0.0090(8) -0.0007(8)
C11 0.0324(10) 0.0195(9) 0.0154(9) 0.0002(7) -0.0007(7) -0.0037(8)
C12 0.0211(9) 0.0149(9) 0.0181(9) -0.0019(7) -0.0002(7) -0.0023(8)
Be1 0.0145(11) 0.0138(11) 0.0156(10) -0.0005(8) -0.0011(8) 0.0009(9)
C2 0.0100(8) 0.0109(8) 0.0194(8) -0.0015(6) -0.0010(7) -0.0038(6)
C1_1 0.0140(9) 0.0207(9) 0.0237(10) -0.0028(8) 0.0025(7) 0.0032(7)
C2_11 0.024(4) 0.027(3) 0.041(4) -0.009(3) 0.013(3) -0.004(3)
C3_11 0.021(2) 0.037(3) 0.017(2) 0.002(3) -0.009(2) 0.005(3)
C4_11 0.025(2) 0.045(3) 0.030(2) -0.0100(18) -0.0072(17) 0.000(2)
C2_12 0.019(3) 0.022(2) 0.047(4) -0.004(3) 0.012(2) -0.001(3)
C3_12 0.019(2) 0.035(4) 0.024(3) 0.003(3) -0.004(2) 0.008(3)
C4_12 0.027(2) 0.041(2) 0.028(2) -0.0092(18) -0.0081(16) 0.0050(19)

loop_
_atom_type_symbol
_atom_type_description
_atom_type_scat_dispersion_real
_atom_type_scat_dispersion_imag
_atom_type_scat_source
C C 0.0033 0.0016 'International Tables Vol C Tables 4.2.6.8 and 6.1.1.4'
H H 0.0000 0.0000 'International Tables Vol C Tables 4.2.6.8 and 6.1.1.4'
Be Be 0.0005 0.0002 'International Tables Vol C Tables 4.2.6.8 and 6.1.1.4'
O O 0.0106 0.0060 'International Tables Vol C Tables 4.2.6.8 and 6.1.1.4'

loop_
_geom_angle_atom_site_label_1
_geom_angle_atom_site_label_2
_geom_angle_atom_site_label_3
_geom_angle
_geom_angle_site_symmetry_1
_geom_angle_site_symmetry_3
_geom_angle_publ_flag
C3_12 O1 C1_1 114.4(8) . . ?
C1_1 O1 C3_11 114.3(8) . . ?
C3_12 O1 Be1 117.8(8) . . ?
C1_1 O1 Be1 120.96(12) . . ?
C3_11 O1 Be1 114.7(8) . . ?
C5 C1 C2 116.00(15) . . ?
C5 C1 Be1 135.81(15) . . ?
C2 C1 Be1 108.18(14) . . ?
C9 C3 C4 120.58(16) . . ?
C9 C3 C2 121.66(15) . . ?
C4 C3 C2 117.40(14) . . ?
C12 C4 C3 115.53(15) . . ?
C12 C4 Be1 137.35(15) . . ?
C3 C4 Be1 102.39(13) . . ?
C12 C4 Be1 102.58(13) . 9_666 ?
C3 C4 Be1 126.59(13) . 9_666 ?
Be1 C4 Be1 65.96(12) . 9_666 ?
C6 C5 C1 123.07(16) . . ?
C7 C6 C5 119.32(16) . . ?
C8 C7 C6 120.02(16) . . ?
C7 C8 C2 120.13(16) . . ?
C10 C9 C3 121.15(17) . . ?
C11 C10 C9 119.56(16) . . ?
C10 C11 C12 119.47(17) . . ?
C11 C12 C4 123.37(17) . . ?
O1 Be1 C1 115.24(14) . . ?
O1 Be1 C4 112.73(13) . . ?
C1 Be1 C4 96.78(13) . . ?
O1 Be1 C4 104.01(12) . 9_666 ?
C1 Be1 C4 114.49(13) . 9_666 ?
C4 Be1 C4 114.04(12) . 9_666 ?
O1 Be1 Be1 125.00(17) . 9_666 ?
C1 Be1 Be1 119.70(17) . 9_666 ?
C4 Be1 Be1 59.16(11) . 9_666 ?
C4 Be1 Be1 54.89(11) 9_666 9_666 ?
C8 C2 C1 121.45(16) . . ?
C8 C2 C3 123.60(15) . . ?
C1 C2 C3 114.82(14) . . ?
O1 C1_1 C2_11 111.6(3) . . ?
O1 C1_1 C2_12 111.2(3) . . ?
C4_11 C3_11 O1 113.8(12) . . ?
O1 C3_12 C4_12 110.0(12) . . ?

loop_
_geom_bond_atom_site_label_1
_geom_bond_atom_site_label_2
_geom_bond_distance
_geom_bond_site_symmetry_2
_geom_bond_publ_flag
O1 C3_12 1.43(2) . ?
O1 C1_1 1.464(2) . ?
O1 C3_11 1.49(2) . ?
O1 Be1 1.674(2) . ?
C1 C5 1.400(2) . ?
C1 C2 1.417(2) . ?
C1 Be1 1.770(3) . ?
C3 C9 1.399(2) . ?
C3 C4 1.432(2) . ?
C3 C2 1.490(2) . ?
C4 C12 1.406(2) . ?
C4 Be1 1.905(3) . ?
C4 Be1 1.999(3) 9_666 ?
C5 C6 1.394(2) . ?
C6 C7 1.389(2) . ?
C7 C8 1.385(2) . ?
C8 C2 1.403(2) . ?
C9 C10 1.389(2) . ?
C10 C11 1.382(3) . ?
C11 C12 1.395(2) . ?
Be1 Be1 2.127(4) 9_666 ?
C1_1 C2_11 1.474(9) . ?
C1_1 C2_12 1.528(8) . ?
C3_11 C4_11 1.472(19) . ?
C3_12 C4_12 1.550(18) . ?

loop_
_geom_torsion_atom_site_label_1
_geom_torsion_atom_site_label_2
_geom_torsion_atom_site_label_3
_geom_torsion_atom_site_label_4
_geom_torsion
_geom_torsion_site_symmetry_1
_geom_torsion_site_symmetry_2
_geom_torsion_site_symmetry_3
_geom_torsion_site_symmetry_4
_geom_torsion_publ_flag
C9 C3 C4 C12 -6.6(2) . . . . ?
C2 C3 C4 C12 166.67(14) . . . . ?
C9 C3 C4 Be1 -166.56(14) . . . . ?
C2 C3 C4 Be1 6.71(18) . . . . ?
C9 C3 C4 Be1 124.33(17) . . . 9_666 ?
C2 C3 C4 Be1 -62.4(2) . . . 9_666 ?
C2 C1 C5 C6 0.8(2) . . . . ?
Be1 C1 C5 C6 -178.40(17) . . . . ?
C1 C5 C6 C7 -0.5(3) . . . . ?
C5 C6 C7 C8 -0.4(2) . . . . ?
C6 C7 C8 C2 1.0(2) . . . . ?
C4 C3 C9 C10 4.1(2) . . . . ?
C2 C3 C9 C10 -168.91(16) . . . . ?
C3 C9 C10 C11 1.0(3) . . . . ?
C9 C10 C11 C12 -3.2(3) . . . . ?
C10 C11 C12 C4 0.3(3) . . . . ?
C3 C4 C12 C11 4.5(2) . . . . ?
Be1 C4 C12 C11 154.92(18) . . . . ?
Be1 C4 C12 C11 -137.04(16) 9_666 . . . ?
C3_12 O1 Be1 C1 -55.6(8) . . . . ?
C1_1 O1 Be1 C1 154.94(14) . . . . ?
C3_11 O1 Be1 C1 -61.5(8) . . . . ?
C3_12 O1 Be1 C4 -165.4(8) . . . . ?
C1_1 O1 Be1 C4 45.13(19) . . . . ?
C3_11 O1 Be1 C4 -171.3(8) . . . . ?
C3_12 O1 Be1 C4 70.6(8) . . . 9_666 ?
C1_1 O1 Be1 C4 -78.91(16) . . . 9_666 ?
C3_11 O1 Be1 C4 64.6(8) . . . 9_666 ?
C3_12 O1 Be1 Be1 127.3(8) . . . 9_666 ?
C1_1 O1 Be1 Be1 -22.2(3) . . . 9_666 ?
C3_11 O1 Be1 Be1 121.3(8) . . . 9_666 ?
C5 C1 Be1 O1 60.7(3) . . . . ?
C2 C1 Be1 O1 -118.50(15) . . . . ?
C5 C1 Be1 C4 179.81(18) . . . . ?
C2 C1 Be1 C4 0.59(15) . . . . ?
C5 C1 Be1 C4 -59.9(2) . . . 9_666 ?
C2 C1 Be1 C4 120.92(14) . . . 9_666 ?
C5 C1 Be1 Be1 -122.0(2) . . . 9_666 ?
C2 C1 Be1 Be1 58.8(2) . . . 9_666 ?
C7 C8 C2 C1 -0.7(2) . . . . ?
C7 C8 C2 C3 174.97(15) . . . . ?
C5 C1 C2 C8 -0.2(2) . . . . ?
Be1 C1 C2 C8 179.19(15) . . . . ?
C5 C1 C2 C3 -176.19(14) . . . . ?
Be1 C1 C2 C3 3.21(19) . . . . ?
C9 C3 C2 C8 -9.9(2) . . . . ?
C4 C3 C2 C8 176.96(14) . . . . ?
C9 C3 C2 C1 166.03(15) . . . . ?
C4 C3 C2 C1 -7.2(2) . . . . ?
C3_11 O1 C1_1 C2_11 106.9(8) . . . . ?
Be1 O1 C1_1 C2_11 -109.4(3) . . . . ?
C3_12 O1 C1_1 C2_12 75.3(8) . . . . ?
Be1 O1 C1_1 C2_12 -134.3(3) . . . . ?
C1_1 O1 C3_11 C4_11 -63.5(14) . . . . ?
Be1 O1 C3_11 C4_11 150.5(9) . . . . ?
C1_1 O1 C3_12 C4_12 -109.7(10) . . . . ?
Be1 O1 C3_12 C4_12 98.9(11) . . . . ?
